data_2221111
loop_
_publ_author_name
'Cl\'ement, S\'ebastien'
'Guyard, Laurent'
'Knorr, Michael'
'D\"aschlein, Christian'
'Strohmann, Carsten'

_publ_section_title
;
 4,12-Bis(2,2-dibromovinyl)[2.2]paracyclophane
;
_journal_coeditor_code IM2094
_journal_issue 3
_journal_name_full 'Acta Crystallographica Section E'
_journal_page_first o528
_journal_paper_doi 10.1107/S1600536809002475
_journal_volume 65
_journal_year 2009
_chemical_formula_iupac 'C20 H16 Br4'
_chemical_formula_moiety 'C20 H16 Br4'
_chemical_formula_sum 'C20 H16 Br4'
_chemical_formula_weight 575.97
_chemical_melting_point 456
_chemical_name_systematic
;
4,12-Bis(2,2-dibromovinyl)[2.2]paracyclophane
;
_space_group_IT_number 61
_symmetry_cell_setting orthorhombic
_symmetry_space_group_name_Hall '-P 2ac 2ab'
_symmetry_space_group_name_H-M 'P b c a'
_atom_sites_solution_hydrogens geom
_atom_sites_solution_primary direct
_atom_sites_solution_secondary difmap
_cell_angle_alpha 90.00
_cell_angle_beta 90.00
_cell_angle_gamma 90.00
_cell_formula_units_Z 4
_cell_length_a 12.1550(10)
_cell_length_b 8.3819(9)
_cell_length_c 18.335(2)
_cell_measurement_reflns_used 1766
_cell_measurement_temperature 173(2)
_cell_measurement_theta_max 27.00
_cell_measurement_theta_min 2.22
_cell_volume 1868.0(3)
_computing_cell_refinement 'SAINT-Plus (Bruker, 2001)'
_computing_data_collection 'SMART (Bruker, 2001)'
_computing_data_reduction 'SAINT-Plus (Bruker, 2001)'
_computing_molecular_graphics 'ORTEP-3 (Farrugia, 1997)'
_computing_publication_material 'SHELXL97 (Sheldrick, 2008)'
_computing_structure_refinement 'SHELXL97 (Sheldrick, 2008)'
_computing_structure_solution 'SHELXS97 (Sheldrick, 2008)'
_diffrn_ambient_temperature 173(2)
_diffrn_measured_fraction_theta_full 1.000
_diffrn_measured_fraction_theta_max 1.000
_diffrn_measurement_device_type 'Bruker APEX CCD'
_diffrn_measurement_method CCD
_diffrn_radiation_monochromator graphite
_diffrn_radiation_source 'fine-focus sealed tube'
_diffrn_radiation_type MoK\a
_diffrn_radiation_wavelength 0.71073
_diffrn_reflns_av_R_equivalents 0.0450
_diffrn_reflns_av_sigmaI/netI 0.0256
_diffrn_reflns_limit_h_max 15
_diffrn_reflns_limit_h_min -15
_diffrn_reflns_limit_k_max 10
_diffrn_reflns_limit_k_min -10
_diffrn_reflns_limit_l_max 23
_diffrn_reflns_limit_l_min -23
_diffrn_reflns_number 16030
_diffrn_reflns_theta_full 27.00
_diffrn_reflns_theta_max 27.00
_diffrn_reflns_theta_min 2.22
_exptl_absorpt_coefficient_mu 8.617
_exptl_absorpt_correction_T_max 0.418
_exptl_absorpt_correction_T_min 0.141
_exptl_absorpt_correction_type multi-scan
_exptl_absorpt_process_details '(SADABS; Bruker, 1999)'
_exptl_crystal_colour white
_exptl_crystal_density_diffrn 2.048
_exptl_crystal_density_method 'not measured'
_exptl_crystal_description irregular
_exptl_crystal_F_000 1104
_exptl_crystal_size_max 0.30
_exptl_crystal_size_mid 0.20
_exptl_crystal_size_min 0.10
_refine_diff_density_max 0.841
_refine_diff_density_min -0.597
_refine_ls_extinction_method none
_refine_ls_goodness_of_fit_ref 1.075
_refine_ls_hydrogen_treatment constr
_refine_ls_matrix_type full
_refine_ls_number_parameters 109
_refine_ls_number_reflns 2043
_refine_ls_number_restraints 0
_refine_ls_restrained_S_all 1.075
_refine_ls_R_factor_all 0.0397
_refine_ls_R_factor_gt 0.0319
_refine_ls_shift/su_max 0.001
_refine_ls_shift/su_mean 0.000
_refine_ls_structure_factor_coef Fsqd
_refine_ls_weighting_details 'calc w=1/[\s^2^(Fo^2^)+(0.0298P)^2^+3.2824P] where P=(Fo^2^+2Fc^2^)/3'
_refine_ls_weighting_scheme calc
_refine_ls_wR_factor_gt 0.0699
_refine_ls_wR_factor_ref 0.0732
_reflns_number_gt 1766
_reflns_number_total 2043
_reflns_threshold_expression I>2\s(I)
_cod_data_source_file im2094.cif
_cod_data_source_block I
_cod_original_cell_volume 1867.9(3)
_cod_database_code 2221111
_cod_database_fobs_code 2221111

loop_
_symmetry_equiv_pos_as_xyz
'x, y, z'
'-x+1/2, -y, z+1/2'
'-x, y+1/2, -z+1/2'
'x+1/2, -y+1/2, -z'
'-x, -y, -z'
'x-1/2, y, -z-1/2'
'x, -y-1/2, z-1/2'
'-x-1/2, y-1/2, z'

loop_
_atom_site_type_symbol
_atom_site_label
_atom_site_fract_x
_atom_site_fract_y
_atom_site_fract_z
_atom_site_U_iso_or_equiv
_atom_site_adp_type
_atom_site_calc_flag
_atom_site_refinement_flags
_atom_site_occupancy
_atom_site_disorder_assembly
_atom_site_disorder_group
Br Br1 0.94392(3) 0.12568(5) 0.72066(2) 0.03823(13) Uani d . 1 . .
Br Br2 1.18942(3) 0.01277(4) 0.70021(2) 0.03403(12) Uani d . 1 . .
C C1 1.0695(3) 0.1284(4) 0.66105(19) 0.0223(7) Uani d . 1 . .
C C2 1.0750(3) 0.1954(4) 0.59555(18) 0.0216(7) Uani d . 1 . .
H H2 1.1423 0.1819 0.5699 0.026 Uiso calc R 1 . .
C C3 0.9893(3) 0.2882(4) 0.55781(18) 0.0198(6) Uani d . 1 . .
C C4 0.9745(3) 0.2705(4) 0.48219(18) 0.0215(7) Uani d . 1 . .
C C5 0.8859(3) 0.3511(4) 0.45039(19) 0.0250(7) Uani d . 1 . .
H H5 0.8626 0.3226 0.4027 0.030 Uiso calc R 1 . .
C C6 0.8316(3) 0.4717(4) 0.4873(2) 0.0241(7) Uani d . 1 . .
H H6 0.7720 0.5255 0.4645 0.029 Uiso calc R 1 . .
C C7 0.8632(3) 0.5151(4) 0.55752(19) 0.0227(7) Uani d . 1 . .
C C8 0.9336(3) 0.4115(4) 0.59427(18) 0.0213(7) Uani d . 1 . .
H H8 0.9442 0.4246 0.6453 0.026 Uiso calc R 1 . .
C C9 0.8418(3) 0.6819(4) 0.5856(2) 0.0280(8) Uani d . 1 . .
H H9A 0.8312 0.6778 0.6391 0.034 Uiso calc R 1 . .
H H9B 0.7729 0.7228 0.5636 0.034 Uiso calc R 1 . .
C C10 1.0610(3) 0.1987(4) 0.43258(19) 0.0263(7) Uani d . 1 . .
H H10A 1.0256 0.1650 0.3864 0.032 Uiso calc R 1 . .
H H10B 1.0918 0.1023 0.4562 0.032 Uiso calc R 1 . .

loop_
_atom_site_aniso_label
_atom_site_aniso_U_11
_atom_site_aniso_U_22
_atom_site_aniso_U_33
_atom_site_aniso_U_12
_atom_site_aniso_U_13
_atom_site_aniso_U_23
Br1 0.0365(2) 0.0460(2) 0.0321(2) 0.01147(17) 0.01440(17) 0.01208(17)
Br2 0.0273(2) 0.0414(2) 0.0335(2) 0.00426(16) -0.00318(15) 0.01310(16)
C1 0.0172(15) 0.0229(15) 0.0267(17) 0.0017(13) -0.0003(13) -0.0005(13)
C2 0.0174(15) 0.0218(15) 0.0256(17) 0.0000(12) 0.0026(13) 0.0015(13)
C3 0.0163(15) 0.0181(15) 0.0251(17) -0.0045(12) 0.0000(13) 0.0023(12)
C4 0.0238(17) 0.0148(14) 0.0260(17) -0.0054(12) -0.0006(13) -0.0006(12)
C5 0.0257(17) 0.0270(17) 0.0223(18) -0.0090(14) -0.0035(14) 0.0024(13)
C6 0.0173(16) 0.0240(16) 0.0309(19) -0.0051(13) -0.0015(14) 0.0065(14)
C7 0.0182(16) 0.0245(16) 0.0254(18) -0.0033(13) 0.0047(13) 0.0034(13)
C8 0.0198(16) 0.0228(16) 0.0212(16) -0.0022(13) 0.0011(13) 0.0024(12)
C9 0.0298(18) 0.0275(17) 0.0266(19) 0.0080(14) 0.0060(15) 0.0040(14)
C10 0.0342(19) 0.0224(15) 0.0223(17) -0.0003(14) -0.0004(15) -0.0027(13)

loop_
_atom_type_symbol
_atom_type_description
_atom_type_scat_dispersion_real
_atom_type_scat_dispersion_imag
_atom_type_scat_source
C C 0.0033 0.0016 'International Tables Vol C Tables 4.2.6.8 and 6.1.1.4'
H H 0.0000 0.0000 'International Tables Vol C Tables 4.2.6.8 and 6.1.1.4'
Br Br -0.2901 2.4595 'International Tables Vol C Tables 4.2.6.8 and 6.1.1.4'

loop_
_geom_angle_atom_site_label_1
_geom_angle_atom_site_label_2
_geom_angle_atom_site_label_3
_geom_angle_site_symmetry_1
_geom_angle_site_symmetry_3
_geom_angle
_geom_angle_publ_flag
C2 C1 Br1 . . 124.9(2) ?
C2 C1 Br2 . . 121.4(2) ?
Br1 C1 Br2 . . 113.53(17) ?
C1 C2 C3 . . 127.8(3) ?
C1 C2 H2 . . 116.1 ?
C3 C2 H2 . . 116.1 ?
C8 C3 C4 . . 119.0(3) ?
C8 C3 C2 . . 120.4(3) ?
C4 C3 C2 . . 119.9(3) ?
C5 C4 C3 . . 117.3(3) ?
C5 C4 C10 . . 118.4(3) ?
C3 C4 C10 . . 123.0(3) ?
C6 C5 C4 . . 121.1(3) ?
C6 C5 H5 . . 119.5 ?
C4 C5 H5 . . 119.5 ?
C5 C6 C7 . . 120.7(3) ?
C5 C6 H6 . . 119.6 ?
C7 C6 H6 . . 119.6 ?
C6 C7 C8 . . 117.0(3) ?
C6 C7 C9 . . 120.5(3) ?
C8 C7 C9 . . 121.2(3) ?
C7 C8 C3 . . 121.6(3) ?
C7 C8 H8 . . 119.2 ?
C3 C8 H8 . . 119.2 ?
C7 C9 C10 . 5_766 112.6(3) ?
C7 C9 H9A . . 109.1 ?
C10 C9 H9A 5_766 . 109.1 ?
C7 C9 H9B . . 109.1 ?
C10 C9 H9B 5_766 . 109.1 ?
H9A C9 H9B . . 107.8 ?
C4 C10 C9 . 5_766 113.1(3) ?
C4 C10 H10A . . 109.0 ?
C9 C10 H10A 5_766 . 109.0 ?
C4 C10 H10B . . 109.0 ?
C9 C10 H10B 5_766 . 109.0 ?
H10A C10 H10B . . 107.8 ?

loop_
_geom_bond_atom_site_label_1
_geom_bond_atom_site_label_2
_geom_bond_site_symmetry_2
_geom_bond_distance
_geom_bond_publ_flag
Br1 C1 . 1.878(3) ?
Br2 C1 . 1.892(3) ?
C1 C2 . 1.328(5) ?
C2 C3 . 1.473(4) ?
C2 H2 . 0.9500 ?
C3 C8 . 1.405(4) ?
C3 C4 . 1.406(5) ?
C4 C5 . 1.399(5) ?
C4 C10 . 1.515(5) ?
C5 C6 . 1.385(5) ?
C5 H5 . 0.9500 ?
C6 C7 . 1.392(5) ?
C6 H6 . 0.9500 ?
C7 C8 . 1.392(4) ?
C7 C9 . 1.512(5) ?
C8 H8 . 0.9500 ?
C9 C10 5_766 1.584(5) ?
C9 H9A . 0.9900 ?
C9 H9B . 0.9900 ?
C10 C9 5_766 1.584(5) ?
C10 H10A . 0.9900 ?
C10 H10B . 0.9900 ?
